data_7103218
loop_
_publ_author_name
'Yi, Xiao-Yi'
'Y Sung, Herman H'
'Williams, Ian D'
'Leung, Wa-Hung'

_publ_section_title
;
 Cerium(IV)-containing oxomolybdenum cluster with a unique Ce6Mo9O38
 core structure.
;
_journal_issue 28
_journal_name_full 'Chemical communications (Cambridge, England)'
_journal_page_first 3269
_journal_page_last 3271
_journal_paper_doi 10.1039/b800176f
_journal_year 2008
_chemical_absolute_configuration ad
_chemical_formula_sum 'C35 H72 Ce Cl2 Co2 Cr2 O25 P6'
_chemical_formula_weight 1511.63
_chemical_name_systematic
;
?
;
_space_group_IT_number 178
_symmetry_cell_setting hexagonal
_symmetry_space_group_name_Hall 'P 61 2 (0 0 5)'
_symmetry_space_group_name_H-M 'P 61 2 2'
_atom_sites_solution_hydrogens geom
_atom_sites_solution_primary direct
_atom_sites_solution_secondary difmap
_audit_creation_method SHELXL-97
_cell_angle_alpha 90.00
_cell_angle_beta 90.00
_cell_angle_gamma 120.00
_cell_formula_units_Z 6
_cell_length_a 11.9773(8)
_cell_length_b 11.9773(8)
_cell_length_c 71.426(9)
_cell_measurement_reflns_used 3211
_cell_measurement_temperature 100(2)
_cell_measurement_theta_max 28.23
_cell_measurement_theta_min 2.27
_cell_volume 8873.7(14)
_computing_structure_refinement 'SHELXL-97 (Sheldrick, 1997)'
_computing_structure_solution 'SHELXS-97 (Sheldrick, 1990)'
_diffrn_ambient_temperature 100(2)
_diffrn_measured_fraction_theta_full 0.896
_diffrn_measured_fraction_theta_max 0.896
_diffrn_radiation_monochromator graphite
_diffrn_radiation_source 'fine-focus sealed tube'
_diffrn_radiation_type MoK\a
_diffrn_radiation_wavelength 0.71073
_diffrn_reflns_av_R_equivalents 0.1367
_diffrn_reflns_av_sigmaI/netI 0.1123
_diffrn_reflns_limit_h_max 13
_diffrn_reflns_limit_h_min -14
_diffrn_reflns_limit_k_max 14
_diffrn_reflns_limit_k_min -10
_diffrn_reflns_limit_l_max 84
_diffrn_reflns_limit_l_min -64
_diffrn_reflns_number 27500
_diffrn_reflns_theta_full 25.00
_diffrn_reflns_theta_max 25.00
_diffrn_reflns_theta_min 2.04
_exptl_absorpt_coefficient_mu 1.985
_exptl_absorpt_correction_T_max 1.00
_exptl_absorpt_correction_T_min 0.83
_exptl_absorpt_correction_type multi-scan
_exptl_absorpt_process_details SADABS
_exptl_crystal_colour orange
_exptl_crystal_density_diffrn 1.697
_exptl_crystal_density_method 'not measured'
_exptl_crystal_description block
_exptl_crystal_F_000 4596
_exptl_crystal_size_max 0.18
_exptl_crystal_size_mid 0.16
_exptl_crystal_size_min 0.15
_refine_diff_density_max 0.507
_refine_diff_density_min -0.473
_refine_diff_density_rms 0.088
_refine_ls_abs_structure_details 'Flack H D (1983), Acta Cryst. A39, 876-881'
_refine_ls_abs_structure_Flack 0.06(3)
_refine_ls_extinction_coef 0.0323(12)
_refine_ls_extinction_expression Fc^*^=kFc[1+0.001xFc^2^\l^3^/sin(2\q)]^-1/4^
_refine_ls_extinction_method SHELXL
_refine_ls_goodness_of_fit_ref 1.011
_refine_ls_hydrogen_treatment constr
_refine_ls_matrix_type full
_refine_ls_number_parameters 330
_refine_ls_number_reflns 4732
_refine_ls_number_restraints 99
_refine_ls_restrained_S_all 1.010
_refine_ls_R_factor_all 0.0858
_refine_ls_R_factor_gt 0.0643
_refine_ls_shift/su_max 0.001
_refine_ls_shift/su_mean 0.000
_refine_ls_structure_factor_coef Fsqd
_refine_ls_weighting_details 'calc w=1/[\s^2^(Fo^2^)+(0.0580P)^2^+0.0000P] where P=(Fo^2^+2Fc^2^)/3'
_refine_ls_weighting_scheme calc
_refine_ls_wR_factor_gt 0.1203
_refine_ls_wR_factor_ref 0.1274
_reflns_number_gt 3817
_reflns_number_total 4732
_reflns_threshold_expression >2sigma(I)
_cod_data_source_file b800176f.txt
_cod_data_source_block yxy86
_cod_depositor_comments
;
The following automatic conversions were performed:
'_symmetry_cell_setting' value 'Hexagonal' changed to 'hexagonal'
according to '/home/saulius/struct/CIF-dictionaries/cif_core.dic'
dictionary named 'cif_core.dic' version 2.4.1 from 2010-06-29.

Automatic conversion script
Id: cif_fix_enum 1527 2010-12-29 10:47:43Z saulius 
;
_cod_original_sg_symbol_H-M P6(1)22
_cod_database_code 7103218

loop_
_symmetry_equiv_pos_as_xyz
'x, y, z'
'-y, x-y, z+1/3'
'-x+y, -x, z+2/3'
'-x, -y, z+1/2'
'y, -x+y, z+5/6'
'x-y, x, z+1/6'
'y, x, -z+1/3'
'x-y, -y, -z'
'-x, -x+y, -z+2/3'
'-y, -x, -z+5/6'
'-x+y, y, -z+1/2'
'x, x-y, -z+1/6'

loop_
_atom_site_label
_atom_site_type_symbol
_atom_site_fract_x
_atom_site_fract_y
_atom_site_fract_z
_atom_site_U_iso_or_equiv
_atom_site_adp_type
_atom_site_occupancy
_atom_site_symmetry_multiplicity
_atom_site_calc_flag
_atom_site_refinement_flags
_atom_site_disorder_assembly
_atom_site_disorder_group
Ce1 Ce 0.30206(3) 0.60411(7) 0.7500 0.0306(3) Uani 1 2 d S . .
Co1 Co 0.43997(12) 0.73740(11) 0.806822(18) 0.0368(4) Uani 1 1 d . . .
Cr1 Cr 0.2627(2) 0.27721(17) 0.74168(3) 0.0660(7) Uani 1 1 d U . .
P1 P 0.2701(3) 0.7249(3) 0.79468(3) 0.0416(6) Uani 1 1 d . B .
P2 P 0.5452(3) 0.8294(2) 0.78145(4) 0.0428(7) Uani 1 1 d D B .
P3 P 0.3943(2) 0.5514(2) 0.79579(3) 0.0351(6) Uani 1 1 d . B .
O1 O 0.1407(7) 0.6343(9) 0.80672(11) 0.069(3) Uani 1 1 d . . .
O2 O 0.2818(10) 0.8623(8) 0.79801(11) 0.068(2) Uani 1 1 d . . .
O3 O 0.5637(11) 0.9692(7) 0.78035(15) 0.100(4) Uani 1 1 d DU . .
O4 O 0.6872(7) 0.8532(8) 0.78359(10) 0.062(2) Uani 1 1 d . . .
O5 O 0.5225(7) 0.5415(8) 0.79586(11) 0.056(2) Uani 1 1 d . . .
O6 O 0.3025(8) 0.4454(6) 0.81006(9) 0.0473(18) Uani 1 1 d . . .
O7 O 0.2342(7) 0.6822(6) 0.77410(8) 0.0381(15) Uani 1 1 d . . .
O8 O 0.4899(6) 0.7644(6) 0.76275(9) 0.0387(16) Uani 1 1 d . . .
O9 O 0.3349(6) 0.5148(6) 0.77703(9) 0.0402(17) Uani 1 1 d . . .
O10 O 0.3360(9) 0.4354(7) 0.74155(10) 0.058(2) Uani 1 1 d U A .
O11 O 0.290(2) 0.2073(17) 0.7560(2) 0.067(5) Uiso 0.50 1 d PU A 1
O11A O 0.3745(17) 0.2394(16) 0.7518(2) 0.061(4) Uiso 0.50 1 d P A 2
O12 O 0.2566(12) 0.2226(8) 0.72176(14) 0.096(4) Uani 1 1 d U A .
O13 O 0.1365(18) 0.2158(17) 0.7578(2) 0.039(4) Uiso 0.35 1 d P . 1
O13A O 0.206(5) 0.197(5) 0.7582(7) 0.048(12) Uiso 0.15 1 d P A 2
C1 C 0.5281(15) 0.7136(15) 0.82909(15) 0.070(3) Uani 1 1 d DU . .
H1A H 0.5609 0.6515 0.8298 0.084 Uiso 1 1 calc R . .
C2 C 0.4064(14) 0.6875(13) 0.83467(14) 0.079(3) Uani 1 1 d DU . .
H2A H 0.3358 0.6060 0.8402 0.095 Uiso 1 1 calc R . .
C3 C 0.4080(14) 0.8061(12) 0.83177(15) 0.065(3) Uani 1 1 d DU . .
H3A H 0.3372 0.8249 0.8346 0.078 Uiso 1 1 calc R . .
C4 C 0.5271(13) 0.8891(13) 0.82456(17) 0.064(3) Uani 1 1 d DU . .
H4A H 0.5558 0.9801 0.8209 0.077 Uiso 1 1 calc R . .
C5 C 0.5987(13) 0.8389(14) 0.82369(18) 0.069(3) Uani 1 1 d DU . .
H5A H 0.6907 0.8835 0.8195 0.082 Uiso 1 1 calc R . .
C11 C 0.063(2) 0.495(3) 0.8037(4) 0.059(8) Uiso 0.60 1 d PDU B 1
H11A H 0.0814 0.4494 0.8138 0.070 Uiso 0.60 1 calc PR B 1
H11B H 0.0873 0.4724 0.7916 0.070 Uiso 0.60 1 calc PR B 1
C12 C -0.079(2) 0.448(3) 0.8036(4) 0.103(9) Uiso 0.60 1 d PDU B 1
H12A H -0.1271 0.3567 0.8003 0.154 Uiso 0.60 1 calc PR B 1
H12B H -0.0974 0.4977 0.7943 0.154 Uiso 0.60 1 calc PR B 1
H12C H -0.1061 0.4608 0.8160 0.154 Uiso 0.60 1 calc PR B 1
C11A C 0.057(2) 0.522(3) 0.8012(4) 0.030(8) Uiso 0.40 1 d PD B 2
H11C H 0.0275 0.4647 0.8123 0.036 Uiso 0.40 1 calc PR B 2
H11D H 0.1015 0.4899 0.7929 0.036 Uiso 0.40 1 calc PR B 2
C12A C -0.061(3) 0.503(4) 0.7911(6) 0.095(12) Uiso 0.40 1 d PDU B 2
H12D H -0.0979 0.4229 0.7838 0.143 Uiso 0.40 1 calc PR B 2
H12E H -0.0370 0.5759 0.7826 0.143 Uiso 0.40 1 calc PR B 2
H12F H -0.1244 0.4979 0.8002 0.143 Uiso 0.40 1 calc PR B 2
C13 C 0.2117(13) 0.9003(11) 0.78709(19) 0.067(3) Uani 1 1 d DU B .
H13A H 0.2246 0.8913 0.7736 0.081 Uiso 0.50 1 d PR C 1
H13B H 0.1193 0.8445 0.7902 0.081 Uiso 0.50 1 d PR C 1
H13C H 0.1277 0.8652 0.7926 0.081 Uiso 0.50 1 d PR C 2
H13D H 0.2018 0.8635 0.7748 0.081 Uiso 0.50 1 d PR C 2
C14 C 0.2410(16) 1.0324(12) 0.7932(2) 0.048(4) Uiso 0.78 1 d PD B 1
H14A H 0.2197 1.0736 0.7830 0.072 Uiso 0.78 1 calc PR B 1
H14B H 0.3328 1.0847 0.7962 0.072 Uiso 0.78 1 calc PR B 1
H14C H 0.1895 1.0250 0.8043 0.072 Uiso 0.78 1 calc PR B 1
C14A C 0.274(5) 1.044(2) 0.7866(9) 0.051(15) Uiso 0.22 1 d PD B 2
H14D H 0.2083 1.0693 0.7877 0.077 Uiso 0.22 1 calc PR B 2
H14E H 0.3209 1.0766 0.7748 0.077 Uiso 0.22 1 calc PR B 2
H14F H 0.3352 1.0811 0.7971 0.077 Uiso 0.22 1 calc PR B 2
C15 C 0.568(3) 1.0505(16) 0.7663(3) 0.078(7) Uiso 0.55 1 d PDU D 1
H15A H 0.4809 1.0209 0.7612 0.093 Uiso 0.55 1 calc PR D 1
H15B H 0.6249 1.0539 0.7560 0.093 Uiso 0.55 1 calc PR D 1
C15A C 0.608(4) 1.069(3) 0.7864(5) 0.096(11) Uiso 0.45 1 d PD D 2
H15C H 0.6958 1.0914 0.7907 0.116 Uiso 0.45 1 calc PR D 2
H15D H 0.5582 1.0620 0.7978 0.116 Uiso 0.45 1 calc PR D 2
C16 C 0.622(2) 1.1818(13) 0.7755(3) 0.120(7) Uani 1 1 d DU . .
H16A H 0.6372 1.2466 0.7659 0.180 Uiso 0.55 1 calc PR D 1
H16B H 0.7029 1.2045 0.7818 0.180 Uiso 0.55 1 calc PR D 1
H16C H 0.5595 1.1791 0.7846 0.180 Uiso 0.55 1 calc PR D 1
H16D H 0.6637 1.2595 0.7833 0.180 Uiso 0.45 1 calc PR D 2
H16E H 0.5362 1.1656 0.7717 0.180 Uiso 0.45 1 calc PR D 2
H16F H 0.6740 1.1942 0.7643 0.180 Uiso 0.45 1 calc PR D 2
C17 C 0.7805(10) 0.8974(14) 0.76720(19) 0.069(4) Uani 1 1 d D D .
H17A H 0.7541 0.8286 0.7577 0.083 Uiso 1 1 calc R . .
H17B H 0.7883 0.9755 0.7612 0.083 Uiso 1 1 calc R . .
C18 C 0.9030(11) 0.9252(15) 0.77670(19) 0.082(5) Uani 1 1 d D . .
H18A H 0.9730 0.9581 0.7675 0.123 Uiso 1 1 calc R D .
H18B H 0.8924 0.8459 0.7823 0.123 Uiso 1 1 calc R . .
H18C H 0.9238 0.9900 0.7865 0.123 Uiso 1 1 calc R . .
C19 C 0.5404(14) 0.4576(14) 0.78432(19) 0.068(3) Uani 1 1 d U . .
H19A H 0.4572 0.3955 0.7784 0.081 Uiso 1 1 calc R . .
H19B H 0.5696 0.4081 0.7920 0.081 Uiso 1 1 calc R . .
C20 C 0.6397(19) 0.5308(19) 0.7691(3) 0.116(6) Uani 1 1 d U . .
H20A H 0.6508 0.4697 0.7613 0.174 Uiso 1 1 calc R . .
H20B H 0.7222 0.5918 0.7749 0.174 Uiso 1 1 calc R . .
H20C H 0.6098 0.5780 0.7613 0.174 Uiso 1 1 calc R . .
C21 C 0.2426(11) 0.3120(10) 0.80520(18) 0.059(3) Uani 1 1 d . . .
H21A H 0.3060 0.2820 0.8057 0.070 Uiso 1 1 calc R . .
H21B H 0.2063 0.2977 0.7924 0.070 Uiso 1 1 calc R . .
C22 C 0.1292(13) 0.2355(11) 0.82037(18) 0.073(4) Uani 1 1 d . . .
H22A H 0.0867 0.1427 0.8179 0.110 Uiso 1 1 calc R . .
H22B H 0.0659 0.2644 0.8194 0.110 Uiso 1 1 calc R . .
H22C H 0.1662 0.2530 0.8330 0.110 Uiso 1 1 calc R . .
C1S C 1.0000 0.7535(12) 0.8333 0.054(4) Uani 1 2 d SD . .
H1SA H 1.0413 0.7270 0.8243 0.064 Uiso 1 1 d R . .
Cl1 Cl 0.8864(7) 0.7764(7) 0.82190(7) 0.157(3) Uani 1 1 d D . .

loop_
_atom_site_aniso_label
_atom_site_aniso_U_11
_atom_site_aniso_U_22
_atom_site_aniso_U_33
_atom_site_aniso_U_23
_atom_site_aniso_U_13
_atom_site_aniso_U_12
Ce1 0.0328(3) 0.0237(4) 0.0322(4) 0.000 0.0021(3) 0.0118(2)
Co1 0.0457(8) 0.0296(7) 0.0366(7) -0.0053(5) -0.0052(5) 0.0200(5)
Cr1 0.1111(18) 0.0367(11) 0.0557(12) 0.0026(9) 0.0201(11) 0.0411(12)
P1 0.0502(16) 0.0453(15) 0.0401(14) -0.0038(12) 0.0029(12) 0.0320(13)
P2 0.0425(15) 0.0307(13) 0.0462(16) 0.0002(12) -0.0049(12) 0.0116(12)
P3 0.0427(15) 0.0296(13) 0.0365(14) -0.0026(10) -0.0027(11) 0.0207(13)
O1 0.044(5) 0.088(7) 0.057(5) -0.006(5) 0.001(4) 0.018(4)
O2 0.107(7) 0.071(6) 0.054(5) -0.009(4) -0.002(5) 0.065(6)
O3 0.125(9) 0.026(4) 0.108(8) 0.004(5) 0.010(7) 0.006(5)
O4 0.033(4) 0.073(6) 0.052(5) 0.004(4) 0.001(4) 0.005(4)
O5 0.060(5) 0.075(6) 0.061(5) -0.017(4) -0.018(4) 0.055(5)
O6 0.073(5) 0.030(3) 0.033(4) -0.002(3) -0.005(4) 0.020(4)
O7 0.060(4) 0.034(3) 0.027(3) 0.000(3) -0.007(3) 0.029(3)
O8 0.028(3) 0.040(4) 0.046(4) -0.002(3) 0.003(3) 0.015(3)
O9 0.057(5) 0.036(4) 0.036(4) 0.001(3) 0.001(3) 0.029(3)
O10 0.095(7) 0.041(4) 0.049(4) -0.002(3) 0.011(4) 0.043(4)
O12 0.151(10) 0.054(6) 0.087(7) -0.014(5) -0.018(7) 0.054(6)
C1 0.100(8) 0.084(7) 0.048(6) -0.020(6) -0.030(6) 0.061(7)
C2 0.099(7) 0.082(6) 0.035(5) 0.000(6) -0.014(6) 0.030(6)
C3 0.078(6) 0.092(7) 0.034(6) -0.028(5) -0.017(5) 0.050(6)
C4 0.084(7) 0.063(6) 0.048(6) -0.030(5) -0.019(6) 0.038(5)
C5 0.062(6) 0.082(7) 0.059(7) -0.046(6) -0.021(5) 0.034(5)
C13 0.072(7) 0.062(6) 0.081(7) -0.007(6) -0.013(6) 0.045(5)
C16 0.167(19) 0.055(7) 0.159(18) -0.013(9) 0.002(14) 0.071(11)
C17 0.043(7) 0.079(9) 0.084(9) 0.022(8) -0.015(6) 0.029(7)
C18 0.063(8) 0.110(12) 0.094(10) 0.045(9) 0.034(8) 0.059(9)
C19 0.059(5) 0.075(5) 0.074(5) -0.002(4) 0.002(4) 0.037(4)
C20 0.116(7) 0.116(7) 0.118(8) 0.001(5) 0.002(5) 0.059(5)
C21 0.055(7) 0.032(5) 0.069(8) 0.002(6) 0.009(6) 0.007(6)
C22 0.067(9) 0.041(6) 0.085(9) 0.016(6) 0.021(8) 0.007(6)
C1S 0.078(12) 0.058(7) 0.033(8) 0.007(4) 0.014(8) 0.039(6)
Cl1 0.205(6) 0.259(7) 0.114(4) 0.092(4) 0.074(4) 0.195(6)

loop_
_atom_type_symbol
_atom_type_description
_atom_type_scat_dispersion_real
_atom_type_scat_dispersion_imag
_atom_type_scat_source
C C 0.0033 0.0016 'International Tables Vol C Tables 4.2.6.8 and 6.1.1.4'
H H 0.0000 0.0000 'International Tables Vol C Tables 4.2.6.8 and 6.1.1.4'
O O 0.0106 0.0060 'International Tables Vol C Tables 4.2.6.8 and 6.1.1.4'
P P 0.1023 0.0942 'International Tables Vol C Tables 4.2.6.8 and 6.1.1.4'
Cl Cl 0.1484 0.1585 'International Tables Vol C Tables 4.2.6.8 and 6.1.1.4'
Cr Cr 0.3209 0.6236 'International Tables Vol C Tables 4.2.6.8 and 6.1.1.4'
Co Co 0.3494 0.9721 'International Tables Vol C Tables 4.2.6.8 and 6.1.1.4'
Ce Ce -0.2486 2.6331 'International Tables Vol C Tables 4.2.6.8 and 6.1.1.4'

loop_
_geom_angle_atom_site_label_1
_geom_angle_atom_site_label_2
_geom_angle_atom_site_label_3
_geom_angle
_geom_angle_site_symmetry_1
_geom_angle_site_symmetry_3
_geom_angle_publ_flag
O8 Ce1 O8 87.0(3) 11_556 . ?
O8 Ce1 O7 74.2(2) 11_556 . ?
O8 Ce1 O7 76.1(2) . . ?
O8 Ce1 O7 76.1(2) 11_556 11_556 ?
O8 Ce1 O7 74.2(2) . 11_556 ?
O7 Ce1 O7 138.6(3) . 11_556 ?
O8 Ce1 O10 107.8(3) 11_556 11_556 ?
O8 Ce1 O10 141.6(2) . 11_556 ?
O7 Ce1 O10 74.4(3) . 11_556 ?
O7 Ce1 O10 143.0(2) 11_556 11_556 ?
O8 Ce1 O10 141.6(2) 11_556 . ?
O8 Ce1 O10 107.8(3) . . ?
O7 Ce1 O10 143.0(2) . . ?
O7 Ce1 O10 74.4(3) 11_556 . ?
O10 Ce1 O10 82.7(4) 11_556 . ?
O8 Ce1 O9 74.7(2) 11_556 11_556 ?
O8 Ce1 O9 147.2(2) . 11_556 ?
O7 Ce1 O9 122.6(2) . 11_556 ?
O7 Ce1 O9 75.0(2) 11_556 11_556 ?
O10 Ce1 O9 71.0(2) 11_556 11_556 ?
O10 Ce1 O9 74.3(3) . 11_556 ?
O8 Ce1 O9 147.2(2) 11_556 . ?
O8 Ce1 O9 74.7(2) . . ?
O7 Ce1 O9 75.0(2) . . ?
O7 Ce1 O9 122.6(2) 11_556 . ?
O10 Ce1 O9 74.3(3) 11_556 . ?
O10 Ce1 O9 71.0(2) . . ?
O9 Ce1 O9 133.2(3) 11_556 . ?
C1 Co1 C4 63.9(6) . . ?
C1 Co1 C5 39.1(6) . . ?
C4 Co1 C5 36.3(5) . . ?
C1 Co1 C2 39.9(5) . . ?
C4 Co1 C2 66.0(6) . . ?
C5 Co1 C2 66.1(6) . . ?
C1 Co1 C3 65.9(5) . . ?
C4 Co1 C3 38.9(5) . . ?
C5 Co1 C3 64.1(6) . . ?
C2 Co1 C3 40.3(4) . . ?
C1 Co1 P1 149.1(5) . . ?
C4 Co1 P1 111.1(4) . . ?
C5 Co1 P1 147.3(4) . . ?
C2 Co1 P1 109.2(4) . . ?
C3 Co1 P1 91.0(4) . . ?
C1 Co1 P3 91.3(4) . . ?
C4 Co1 P3 154.8(4) . . ?
C5 Co1 P3 120.4(4) . . ?
C2 Co1 P3 98.1(4) . . ?
C3 Co1 P3 136.0(4) . . ?
P1 Co1 P3 92.19(10) . . ?
C1 Co1 P2 121.4(5) . . ?
C4 Co1 P2 99.2(4) . . ?
C5 Co1 P2 93.4(4) . . ?
C2 Co1 P2 159.3(4) . . ?
C3 Co1 P2 133.8(4) . . ?
P1 Co1 P2 89.30(12) . . ?
P3 Co1 P2 90.12(11) . . ?
O13A Cr1 O11 39(2) . . ?
O13A Cr1 O12 124(2) . . ?
O11 Cr1 O12 112.3(8) . . ?
O13A Cr1 O10 125(2) . . ?
O11 Cr1 O10 121.5(8) . . ?
O12 Cr1 O10 111.5(5) . . ?
O11 Cr1 O13 71.9(9) . . ?
O12 Cr1 O13 125.4(8) . . ?
O10 Cr1 O13 109.9(7) . . ?
O13A Cr1 O11A 70(2) . . ?
O12 Cr1 O11A 98.6(7) . . ?
O10 Cr1 O11A 105.2(7) . . ?
O13 Cr1 O11A 103.3(8) . . ?
O13A Cr1 O13 70(2) . 11_556 ?
O11 Cr1 O13 107.7(10) . 11_556 ?
O12 Cr1 O13 93.0(7) . 11_556 ?
O10 Cr1 O13 106.8(6) . 11_556 ?
O13 Cr1 O13 41.2(10) . 11_556 ?
O11A Cr1 O13 139.0(8) . 11_556 ?
O7 P1 O2 110.4(4) . . ?
O7 P1 O1 105.5(4) . . ?
O2 P1 O1 99.9(5) . . ?
O7 P1 Co1 120.3(3) . . ?
O2 P1 Co1 106.0(4) . . ?
O1 P1 Co1 112.8(3) . . ?
O8 P2 O3 107.1(5) . . ?
O8 P2 O4 109.3(4) . . ?
O3 P2 O4 104.2(6) . . ?
O8 P2 Co1 118.7(3) . . ?
O3 P2 Co1 108.6(4) . . ?
O4 P2 Co1 108.1(3) . . ?
O9 P3 O6 108.1(4) . . ?
O9 P3 O5 108.6(4) . . ?
O6 P3 O5 104.4(4) . . ?
O9 P3 Co1 118.2(3) . . ?
O6 P3 Co1 108.1(3) . . ?
O5 P3 Co1 108.6(3) . . ?
C11A O1 P1 121.7(14) . . ?
C11 O1 P1 122.4(11) . . ?
C13 O2 P1 120.1(8) . . ?
C15A O3 C15 72.7(18) . . ?
C15A O3 P2 148.1(18) . . ?
C15 O3 P2 136.1(11) . . ?
C17 O4 P2 121.7(6) . . ?
C19 O5 P3 123.4(8) . . ?
C21 O6 P3 120.3(7) . . ?
P1 O7 Ce1 138.8(4) . . ?
P2 O8 Ce1 140.5(4) . . ?
P3 O9 Ce1 141.3(4) . . ?
Cr1 O10 Ce1 140.7(5) . . ?
O13 O13 Cr1 77.4(15) 11_556 . ?
O13 O13 Cr1 61.4(14) 11_556 11_556 ?
Cr1 O13 Cr1 120.8(10) . 11_556 ?
C5 C1 C2 109.4(13) . . ?
C5 C1 Co1 72.5(7) . . ?
C2 C1 Co1 72.0(7) . . ?
C1 C2 C3 104.2(13) . . ?
C1 C2 Co1 68.1(7) . . ?
C3 C2 Co1 70.5(6) . . ?
C4 C3 C2 105.6(13) . . ?
C4 C3 Co1 68.5(7) . . ?
C2 C3 Co1 69.1(6) . . ?
C5 C4 C3 112.3(15) . . ?
C5 C4 Co1 73.2(8) . . ?
C3 C4 Co1 72.6(7) . . ?
C4 C5 C1 108.3(15) . . ?
C4 C5 Co1 70.5(8) . . ?
C1 C5 Co1 68.5(7) . . ?
O1 C11 C12 112(2) . . ?
O1 C11A C12A 119(3) . . ?
O2 C13 C14A 111(2) . . ?
O2 C13 C14 108.9(11) . . ?
O3 C15 C16 105.3(14) . . ?
O3 C15A C16 122(3) . . ?
C18 C17 O4 101.4(9) . . ?
O5 C19 C20 111.3(13) . . ?
O6 C21 C22 106.4(9) . . ?
Cl1 C1S Cl1 112.7(10) . 9_766 ?

loop_
_geom_bond_atom_site_label_1
_geom_bond_atom_site_label_2
_geom_bond_distance
_geom_bond_site_symmetry_2
_geom_bond_publ_flag
Ce1 O8 2.293(6) 11_556 ?
Ce1 O8 2.293(6) . ?
Ce1 O7 2.293(6) . ?
Ce1 O7 2.293(6) 11_556 ?
Ce1 O10 2.332(7) 11_556 ?
Ce1 O10 2.332(7) . ?
Ce1 O9 2.334(6) 11_556 ?
Ce1 O9 2.334(6) . ?
Co1 C1 2.007(11) . ?
Co1 C4 2.025(12) . ?
Co1 C5 2.057(12) . ?
Co1 C2 2.058(11) . ?
Co1 C3 2.077(11) . ?
Co1 P1 2.147(3) . ?
Co1 P3 2.160(3) . ?
Co1 P2 2.167(3) . ?
Cr1 O13A 1.46(5) . ?
Cr1 O11 1.459(18) . ?
Cr1 O12 1.552(10) . ?
Cr1 O10 1.642(7) . ?
Cr1 O13 1.743(19) . ?
Cr1 O11A 1.767(18) . ?
Cr1 O13 1.94(2) 11_556 ?
P1 O7 1.545(6) . ?
P1 O2 1.599(8) . ?
P1 O1 1.624(9) . ?
P2 O8 1.521(7) . ?
P2 O3 1.578(9) . ?
P2 O4 1.585(8) . ?
P3 O9 1.478(7) . ?
P3 O6 1.569(8) . ?
P3 O5 1.597(7) . ?
O1 C11A 1.28(3) . ?
O1 C11 1.47(3) . ?
O2 C13 1.379(14) . ?
O3 C15A 1.12(4) . ?
O3 C15 1.380(15) . ?
O4 C17 1.519(14) . ?
O5 C19 1.398(14) . ?
O6 C21 1.429(12) . ?
O13 O13 1.31(4) 11_556 ?
O13 Cr1 1.938(19) 11_556 ?
C1 C5 1.36(2) . ?
C1 C2 1.388(19) . ?
C2 C3 1.426(14) . ?
C3 C4 1.367(19) . ?
C4 C5 1.272(16) . ?
C11 C12 1.503(18) . ?
C11A C12A 1.500(19) . ?
C13 C14A 1.50(2) . ?
C13 C14 1.503(14) . ?
C15 C16 1.518(16) . ?
C15A C16 1.503(19) . ?
C17 C18 1.495(13) . ?
C19 C20 1.53(2) . ?
C21 C22 1.616(16) . ?
C1S Cl1 1.722(9) . ?
C1S Cl1 1.722(9) 9_766 ?
